data_7013839
loop_
_publ_author_name
'Zhou, Zhao-Hui'
'Hou, Shu-Ya'
'Wan, Hui-Lin'

_publ_section_title
;
 Peroxomolybdate(VI)-citrate and -malate complex interconversions by
 pH-dependence. Synthetic, structural and spectroscopic studies.
;
_journal_issue 9
_journal_name_full 'Dalton transactions (Cambridge, England : 2003)'
_journal_page_first 1393
_journal_page_last 1399
_journal_paper_doi 10.1039/b315280d
_journal_year 2004
_chemical_formula_sum 'C4 H6 K2 Mo O11'
_chemical_formula_weight 404.23
_chemical_name_common 'Potassium polymeric diperoxo malato oxomolybdenum(VI)'
_chemical_name_systematic
;
?
;
_space_group_IT_number 4
_symmetry_cell_setting monoclinic
_symmetry_space_group_name_Hall 'P 2yb'
_symmetry_space_group_name_H-M 'P 1 21 1'
_atom_sites_solution_hydrogens geom
_atom_sites_solution_primary direct
_atom_sites_solution_secondary difmap
_audit_creation_method SHELXL-97
_cell_angle_alpha 90.00
_cell_angle_beta 94.407(1)
_cell_angle_gamma 90.00
_cell_formula_units_Z 2
_cell_length_a 7.2393(6)
_cell_length_b 10.7555(9)
_cell_length_c 7.5130(6)
_cell_measurement_temperature 296(2)
_cell_measurement_theta_max 28.16
_cell_measurement_theta_min 2.72
_cell_volume 583.25(8)
_computing_cell_refinement 'SAINT (Bruker, 1998)'
_computing_data_collection 'SMART (Bruker, 1998)'
_computing_data_reduction 'SAINT (Bruker, 1998)'
_computing_molecular_graphics 'ORTEP-II (Johnson, 1976)'
_computing_publication_material 'SHELXL-97 (Sheldrick, 1997)'
_computing_structure_refinement 'SHELXL-97 (Sheldrick, 1997)'
_computing_structure_solution 'SHELXS-97 (Sheldrick, 1990)'
_diffrn_ambient_temperature 296(2)
_diffrn_measured_fraction_theta_full 0.935
_diffrn_measured_fraction_theta_max 0.935
_diffrn_measurement_device_type 'Bruker APEX area-detector diffractometer'
_diffrn_measurement_method '\f and \w scan'
_diffrn_radiation_monochromator graphite
_diffrn_radiation_source 'fine-focus sealed tube'
_diffrn_radiation_type MoK\a
_diffrn_radiation_wavelength 0.71073
_diffrn_reflns_av_R_equivalents 0.0875
_diffrn_reflns_av_sigmaI/netI 0.0641
_diffrn_reflns_limit_h_max 9
_diffrn_reflns_limit_h_min -9
_diffrn_reflns_limit_k_max 8
_diffrn_reflns_limit_k_min -14
_diffrn_reflns_limit_l_max 9
_diffrn_reflns_limit_l_min -9
_diffrn_reflns_number 3503
_diffrn_reflns_theta_full 28.16
_diffrn_reflns_theta_max 28.16
_diffrn_reflns_theta_min 2.72
_diffrn_standards_decay_% 0
_diffrn_standards_interval_time 0
_diffrn_standards_number 0
_exptl_absorpt_coefficient_mu 1.888
_exptl_absorpt_correction_T_max 0.8951
_exptl_absorpt_correction_T_min 0.7396
_exptl_absorpt_correction_type multi-scan
_exptl_absorpt_process_details 'SADABS (Sheldrick, 1996)'
_exptl_crystal_colour yellow
_exptl_crystal_density_diffrn 2.302
_exptl_crystal_density_method 'not measured'
_exptl_crystal_description needle
_exptl_crystal_F_000 396
_exptl_crystal_size_max 0.17
_exptl_crystal_size_mid 0.07
_exptl_crystal_size_min 0.06
_refine_diff_density_max 0.585
_refine_diff_density_min -1.161
_refine_diff_density_rms 0.178
_refine_ls_abs_structure_details 'Flack H D (1983), Acta Cryst. A39, 876-881'
_refine_ls_abs_structure_Flack -0.06(6)
_refine_ls_extinction_method none
_refine_ls_goodness_of_fit_ref 1.031
_refine_ls_hydrogen_treatment mixed
_refine_ls_matrix_type full
_refine_ls_number_parameters 172
_refine_ls_number_reflns 2059
_refine_ls_number_restraints 5
_refine_ls_restrained_S_all 1.029
_refine_ls_R_factor_all 0.0360
_refine_ls_R_factor_gt 0.0346
_refine_ls_shift/su_max 0.000
_refine_ls_shift/su_mean 0.000
_refine_ls_structure_factor_coef Fsqd
_refine_ls_weighting_details 'calc w=1/[\s^2^(Fo^2^)+(0.0375P)^2^+0.0000P] where P=(Fo^2^+2Fc^2^)/3'
_refine_ls_weighting_scheme calc
_refine_ls_wR_factor_gt 0.0777
_refine_ls_wR_factor_ref 0.0785
_reflns_number_gt 1971
_reflns_number_total 2059
_reflns_threshold_expression >2sigma(I)
_cod_data_source_file b315280d.txt
_cod_data_source_block sad_3
_cod_depositor_comments
;
The following automatic conversions were performed:
'_symmetry_cell_setting' value 'Monoclinic' changed to 'monoclinic'
according to '/home/saulius/struct/CIF-dictionaries/cif_core.dic'
dictionary named 'cif_core.dic' version 2.4.1 from
2010-06-29.

'_exptl_absorpt_correction_type' value 'Multi-scan' changed
to 'multi-scan' according to
'/home/saulius/struct/CIF-dictionaries/cif_core.dic' dictionary named
'cif_core.dic' version 2.4.1 from 2010-06-29.

Automatic conversion script
Id: cif_fix_enum 1527 2010-12-29 10:47:43Z saulius 
;
_cod_original_sg_symbol_H-M 'P 21'
_cod_database_code 7013839

loop_
_symmetry_equiv_pos_as_xyz
'x, y, z'
'-x, y+1/2, -z'

loop_
_atom_site_label
_atom_site_type_symbol
_atom_site_fract_x
_atom_site_fract_y
_atom_site_fract_z
_atom_site_U_iso_or_equiv
_atom_site_adp_type
_atom_site_occupancy
_atom_site_symmetry_multiplicity
_atom_site_calc_flag
_atom_site_refinement_flags
_atom_site_disorder_assembly
_atom_site_disorder_group
Mo1 Mo 0.41437(5) 0.97519(4) 0.22756(5) 0.02149(12) Uani 1 1 d . . .
K1 K 0.41953(16) 1.07389(15) 0.71525(16) 0.0338(3) Uani 1 1 d . . .
K2 K 0.86608(17) 0.84201(14) 0.00463(17) 0.0351(3) Uani 1 1 d . . .
O1 O 0.5477(5) 1.1123(4) 0.3666(5) 0.0253(8) Uani 1 1 d . . .
O2 O 0.6187(5) 1.0551(4) 0.0422(5) 0.0254(8) Uani 1 1 d . . .
O3 O 0.8419(5) 1.1967(4) 0.0298(5) 0.0302(9) Uani 1 1 d . . .
O4 O 0.7864(6) 1.1340(6) 0.6961(5) 0.0504(14) Uani 1 1 d D . .
H4 H 0.800(11) 1.154(8) 0.806(3) 0.060 Uiso 1 1 d D . .
O5 O 1.0723(6) 1.1851(6) 0.6620(6) 0.0611(16) Uani 1 1 d . . .
O6 O 0.6354(5) 0.8711(4) 0.2841(5) 0.0334(9) Uani 1 1 d . . .
O7 O 0.5023(5) 0.8159(4) 0.1464(6) 0.0361(10) Uani 1 1 d . . .
O8 O 0.2374(4) 0.9741(6) 0.0198(5) 0.0355(8) Uani 1 1 d . . .
O9 O 0.2584(6) 1.1015(4) 0.1003(6) 0.0361(10) Uani 1 1 d . . .
O10 O 0.2835(5) 0.9375(4) 0.3969(5) 0.0350(10) Uani 1 1 d . . .
O1W O 0.6647(7) 0.8375(5) -0.3219(6) 0.0524(13) Uani 1 1 d D . .
H1W1 H 0.691(10) 0.874(6) -0.417(5) 0.063 Uiso 1 1 d D . .
H1W2 H 0.591(9) 0.777(5) -0.349(8) 0.063 Uiso 1 1 d D . .
C1 C 0.7136(7) 1.1620(5) 0.3122(6) 0.0232(11) Uani 1 1 d . . .
H1A H 0.7138 1.2520 0.3333 0.028 Uiso 1 1 calc R . .
C2 C 0.7264(6) 1.1388(5) 0.1115(7) 0.0207(10) Uani 1 1 d . . .
C3 C 0.8908(7) 1.1055(6) 0.4100(7) 0.0295(12) Uani 1 1 d . . .
H3A H 0.8808 1.0156 0.4066 0.035 Uiso 1 1 calc R . .
H3B H 0.9968 1.1286 0.3456 0.035 Uiso 1 1 calc R . .
C4 C 0.9258(7) 1.1461(6) 0.6013(7) 0.0287(12) Uani 1 1 d . . .

loop_
_atom_site_aniso_label
_atom_site_aniso_U_11
_atom_site_aniso_U_22
_atom_site_aniso_U_33
_atom_site_aniso_U_23
_atom_site_aniso_U_13
_atom_site_aniso_U_12
Mo1 0.01909(18) 0.0247(2) 0.02072(19) 0.0009(2) 0.00193(13) -0.0003(2)
K1 0.0261(6) 0.0510(9) 0.0238(6) -0.0020(5) -0.0007(5) -0.0035(5)
K2 0.0285(6) 0.0407(8) 0.0362(7) -0.0052(6) 0.0026(5) 0.0086(5)
O1 0.0198(17) 0.034(2) 0.0218(18) -0.0039(16) 0.0010(14) -0.0008(15)
O2 0.0300(19) 0.028(2) 0.0177(17) -0.0043(15) -0.0007(14) -0.0060(15)
O3 0.027(2) 0.045(3) 0.0193(18) -0.0011(17) 0.0010(15) -0.0127(17)
O4 0.031(2) 0.099(4) 0.022(2) -0.014(3) 0.0064(18) -0.027(2)
O5 0.034(3) 0.113(5) 0.036(2) -0.023(3) 0.001(2) -0.026(3)
O6 0.035(2) 0.034(2) 0.031(2) 0.0059(18) 0.0026(17) 0.0082(19)
O7 0.040(2) 0.026(2) 0.043(2) -0.0078(18) 0.0100(19) -0.0012(18)
O8 0.0341(18) 0.034(2) 0.0358(19) -0.005(3) -0.0107(14) -0.006(3)
O9 0.033(2) 0.029(2) 0.044(3) 0.000(2) -0.0105(18) 0.0033(17)
O10 0.0302(19) 0.043(3) 0.033(2) 0.0061(17) 0.0102(16) -0.0027(16)
O1W 0.069(4) 0.053(3) 0.034(2) 0.009(2) -0.007(2) -0.022(3)
C1 0.025(3) 0.032(3) 0.013(2) -0.004(2) 0.0038(19) -0.001(2)
C2 0.019(2) 0.025(3) 0.017(2) -0.001(2) -0.0017(18) 0.005(2)
C3 0.023(2) 0.043(4) 0.023(3) -0.003(2) 0.003(2) -0.001(2)
C4 0.023(3) 0.040(3) 0.022(2) 0.002(2) -0.003(2) 0.000(2)

loop_
_atom_type_symbol
_atom_type_description
_atom_type_scat_dispersion_real
_atom_type_scat_dispersion_imag
_atom_type_scat_source
C C 0.0033 0.0016 'International Tables Vol C Tables 4.2.6.8 and 6.1.1.4'
H H 0.0000 0.0000 'International Tables Vol C Tables 4.2.6.8 and 6.1.1.4'
O O 0.0106 0.0060 'International Tables Vol C Tables 4.2.6.8 and 6.1.1.4'
K K 0.2009 0.2494 'International Tables Vol C Tables 4.2.6.8 and 6.1.1.4'
Mo Mo -1.6832 0.6857 'International Tables Vol C Tables 4.2.6.8 and 6.1.1.4'

loop_
_geom_angle_atom_site_label_1
_geom_angle_atom_site_label_2
_geom_angle_atom_site_label_3
_geom_angle
_geom_angle_site_symmetry_1
_geom_angle_site_symmetry_3
_geom_angle_publ_flag
O10 Mo1 O8 103.3(2) . . ?
O10 Mo1 O7 103.9(2) . . ?
O8 Mo1 O7 87.4(2) . . ?
O10 Mo1 O9 101.4(2) . . ?
O8 Mo1 O9 45.1(2) . . ?
O7 Mo1 O9 130.3(2) . . ?
O10 Mo1 O6 101.2(2) . . ?
O8 Mo1 O6 130.1(2) . . ?
O7 Mo1 O6 44.5(2) . . ?
O9 Mo1 O6 157.3(2) . . ?
O10 Mo1 O1 93.4(2) . . ?
O8 Mo1 O1 133.1(2) . . ?
O7 Mo1 O1 130.9(2) . . ?
O9 Mo1 O1 88.9(2) . . ?
O6 Mo1 O1 87.5(2) . . ?
O10 Mo1 O2 167.8(2) . . ?
O8 Mo1 O2 86.0(2) . . ?
O7 Mo1 O2 84.1(2) . . ?
O9 Mo1 O2 79.5(2) . . ?
O6 Mo1 O2 78.0(2) . . ?
O1 Mo1 O2 74.5(1) . . ?
O10 Mo1 K1 146.6(1) . 1_554 ?
O8 Mo1 K1 44.1(1) . 1_554 ?
O7 Mo1 K1 84.5(1) . 1_554 ?
O9 Mo1 K1 52.8(1) . 1_554 ?
O6 Mo1 K1 106.9(1) . 1_554 ?
O1 Mo1 K1 105.4(1) . 1_554 ?
O2 Mo1 K1 41.91(9) . 1_554 ?
O4 K1 O2 67.8(1) . 1_556 ?
K1 K1 O5 0(10) 1 1_455 ?
O4 K1 O5 139.2(2) . 1_455 ?
O2 K1 O5 124.3(1) 1_556 1_455 ?
O4 K1 O7 68.8(1) . 2_656 ?
O2 K1 O7 70.5(1) 1_556 2_656 ?
O5 K1 O7 79.1(2) 1_455 2_656 ?
O4 K1 O1 62.5(1) . . ?
O2 K1 O1 129.7(1) 1_556 . ?
O5 K1 O1 99.1(1) 1_455 . ?
O7 K1 O1 97.6(1) 2_656 . ?
O4 K1 O10 110.2(1) . . ?
O2 K1 O10 144.6(1) 1_556 . ?
O5 K1 O10 81.6(1) 1_455 . ?
O7 K1 O10 143.8(1) 2_656 . ?
O1 K1 O10 55.7(1) . . ?
O4 K1 O8 128.4(1) . 1_556 ?
O2 K1 O8 60.9(1) 1_556 1_556 ?
O5 K1 O8 79.3(1) 1_455 1_556 ?
O7 K1 O8 98.0(1) 2_656 1_556 ?
O1 K1 O8 163.7(1) . 1_556 ?
O10 K1 O8 108.2(1) . 1_556 ?
O4 K1 O1W 68.2(2) . 1_556 ?
O2 K1 O1W 76.0(1) 1_556 1_556 ?
O5 K1 O1W 148.1(2) 1_455 1_556 ?
O7 K1 O1W 132.8(1) 2_656 1_556 ?
O1 K1 O1W 79.1(1) . 1_556 ?
O10 K1 O1W 71.1(1) . 1_556 ?
O8 K1 O1W 93.7(1) 1_556 1_556 ?
O4 K1 O9 116.4(1) . 1_556 ?
O2 K1 O9 53.6(1) 1_556 1_556 ?
O5 K1 O9 72.8(1) 1_455 1_556 ?
O7 K1 O9 70.3(1) 2_656 1_556 ?
O1 K1 O9 166.2(1) . 1_556 ?
O10 K1 O9 131.5(1) . 1_556 ?
O8 K1 O9 27.8(1) 1_556 1_556 ?
O1W K1 O9 113.8(1) 1_556 1_556 ?
O4 K1 O6 83.5(2) . 2_656 ?
O2 K1 O6 97.3(1) 1_556 2_656 ?
O5 K1 O6 57.6(2) 1_455 2_656 ?
O7 K1 O6 27.4(1) 2_656 2_656 ?
O1 K1 O6 84.7(1) . 2_656 ?
O10 K1 O6 117.9(1) . 2_656 ?
O8 K1 O6 107.4(1) 1_556 2_656 ?
O1W K1 O6 151.5(1) 1_556 2_656 ?
O9 K1 O6 81.6(1) 1_556 2_656 ?
O3 K2 O1W 105.9(2) 2_745 . ?
O3 K2 O6 131.6(1) 2_745 . ?
O1W K2 O6 111.4(1) . . ?
O3 K2 O9 71.0(1) 2_745 2_645 ?
O1W K2 O9 66.5(1) . 2_645 ?
O6 K2 O9 96.6(1) . 2_645 ?
O3 K2 O7 136.3(1) 2_745 . ?
O1W K2 O7 83.9(1) . . ?
O6 K2 O7 29.9(1) . . ?
O9 K2 O7 74.8(1) 2_645 . ?
O3 K2 O2 164.6(1) 2_745 . ?
O1W K2 O2 79.3(2) . . ?
O6 K2 O2 55.7(1) . . ?
O9 K2 O2 123.8(1) 2_645 . ?
O7 K2 O2 57.8(1) . . ?
O3 K2 O5 71.6(1) 2_745 2_746 ?
O1W K2 O5 140.0(2) . 2_746 ?
O6 K2 O5 60.0(1) . 2_746 ?
O9 K2 O5 75.2(2) 2_645 2_746 ?
O7 K2 O5 74.0(1) . 2_746 ?
O2 K2 O5 114.1(1) . 2_746 ?
O3 K2 O8 64.5(1) 2_745 1_655 ?
O1W K2 O8 116.6(1) . 1_655 ?
O6 K2 O8 119.8(1) . 1_655 ?
O9 K2 O8 134.5(1) 2_645 1_655 ?
O7 K2 O8 148.2(1) . 1_655 ?
O2 K2 O8 100.1(1) . 1_655 ?
O5 K2 O8 99.0(1) 2_746 1_655 ?
O3 K2 K1 145.57(9) 2_745 1_554 ?
O1W K2 K1 43.1(1) . 1_554 ?
O6 K2 K1 81.54(9) . 1_554 ?
O9 K2 K1 99.79(9) 2_645 1_554 ?
O7 K2 K1 66.23(9) . 1_554 ?
O2 K2 K1 36.31(7) . 1_554 ?
O5 K2 K1 139.7(1) 2_746 1_554 ?
O8 K2 K1 111.1(1) 1_655 1_554 ?
C1 O1 Mo1 121.0(3) . . ?
C1 O1 K1 131.5(3) . 1 ?
Mo1 O1 K1 101.1(2) . 1 ?
C1 O1 K1 131.5(3) . . ?
Mo1 O1 K1 101.1(2) . . ?
C2 O2 Mo1 115.0(3) . . ?
C2 O2 K1 125.0(3) . 1_554 ?
Mo1 O2 K1 104.6(1) . 1_554 ?
C2 O2 K2 103.4(3) . . ?
Mo1 O2 K2 101.2(1) . . ?
K1 O2 K2 104.6(1) 1_554 . ?
C2 O3 K2 156.0(3) . 2_755 ?
C4 O4 K1 148.8(4) . 1 ?
C4 O4 K1 148.8(4) . . ?
C4 O5 K1 131.9(5) . 1_655 ?
C4 O5 K2 125.5(4) . 2_756 ?
K1 O5 K2 92.7(1) 1_655 2_756 ?
O7 O6 Mo1 66.7(2) . . ?
O7 O6 K2 79.9(2) . . ?
Mo1 O6 K2 115.0(2) . . ?
O7 O6 K1 62.0(2) . 2_646 ?
Mo1 O6 K1 117.7(2) . 2_646 ?
K2 O6 K1 88.4(1) . 2_646 ?
O6 O7 Mo1 68.9(2) . . ?
O6 O7 K1 90.6(3) . 2_646 ?
Mo1 O7 K1 138.9(2) . 2_646 ?
O6 O7 K2 70.2(2) . . ?
Mo1 O7 K2 110.8(2) . . ?
K1 O7 K2 93.5(1) 2_646 . ?
O9 O8 Mo1 68.3(2) . . ?
O9 O8 K1 86.7(3) . 1_554 ?
Mo1 O8 K1 108.5(2) . 1_554 ?
O9 O8 K2 120.3(2) . 1_455 ?
Mo1 O8 K2 124.1(2) . 1_455 ?
K1 O8 K2 126.3(1) 1_554 1_455 ?
O8 O9 Mo1 66.6(2) . . ?
O8 O9 K2 134.6(3) . 2_655 ?
Mo1 O9 K2 157.7(2) . 2_655 ?
O8 O9 K1 65.5(2) . 1_554 ?
Mo1 O9 K1 98.0(2) . 1_554 ?
K2 O9 K1 87.9(1) 2_655 1_554 ?
Mo1 O10 K1 108.9(2) . 1 ?
Mo1 O10 K1 108.9(2) . . ?
K1 O10 K1 0.00(3) 1 . ?
K2 O1W K1 99.9(2) . 1_554 ?
O1 C1 C2 109.9(4) . . ?
O1 C1 C3 114.1(4) . . ?
C2 C1 C3 106.9(4) . . ?
O3 C2 O2 124.4(5) . . ?
O3 C2 C1 119.8(4) . . ?
O2 C2 C1 115.8(4) . . ?
C4 C3 C1 114.2(5) . . ?
O5 C4 O4 122.3(5) . . ?
O5 C4 C3 122.9(5) . . ?
O4 C4 C3 114.7(5) . . ?

loop_
_geom_bond_atom_site_label_1
_geom_bond_atom_site_label_2
_geom_bond_distance
_geom_bond_site_symmetry_2
_geom_bond_publ_flag
Mo1 O10 1.693(4) . ?
Mo1 O8 1.942(3) . ?
Mo1 O7 1.942(4) . ?
Mo1 O9 1.967(4) . ?
Mo1 O6 1.972(4) . ?
Mo1 O1 2.011(4) . ?
Mo1 O2 2.277(4) . ?
Mo1 K1 3.9956(13) 1_554 ?
K1 O4 2.748(4) . ?
K1 O2 2.758(4) 1_556 ?
K1 O5 2.785(6) 1_455 ?
K1 O7 2.844(5) 2_656 ?
K1 O1 2.875(4) . ?
K1 O10 2.912(4) . ?
K1 O8 2.931(4) 1_556 ?
K1 O1W 3.126(6) 1_556 ?
K1 O9 3.215(5) 1_556 ?
K1 O6 3.221(5) 2_656 ?
K2 O3 2.658(4) 2_745 ?
K2 O1W 2.756(5) . ?
K2 O6 2.799(4) . ?
K2 O9 2.832(4) 2_645 ?
K2 O7 2.929(4) . ?
K2 O2 2.936(4) . ?
K2 O5 3.025(5) 2_746 ?
K2 O8 3.035(4) 1_655 ?
K2 K1 4.5074(19) 1_554 ?
O1 C1 1.404(6) . ?
O1 K1 2.875(4) 1 ?
O2 C2 1.275(6) . ?
O2 K1 2.758(4) 1_554 ?
O3 C2 1.242(6) . ?
O3 K2 2.658(4) 2_755 ?
O4 C4 1.286(7) . ?
O4 K1 2.748(4) 1 ?
O5 C4 1.198(7) . ?
O5 K1 2.785(6) 1_655 ?
O5 K2 3.025(5) 2_756 ?
O6 O7 1.482(6) . ?
O6 K1 3.221(5) 2_646 ?
O7 K1 2.844(5) 2_646 ?
O8 O9 1.501(7) . ?
O8 K1 2.931(4) 1_554 ?
O8 K2 3.035(4) 1_455 ?
O9 K2 2.832(4) 2_655 ?
O9 K1 3.215(5) 1_554 ?
O10 K1 2.912(4) 1 ?
O1W K1 3.126(6) 1_554 ?
C1 C2 1.538(6) . ?
C1 C3 1.552(7) . ?
C3 C4 1.505(7) . ?

loop_
_geom_hbond_atom_site_label_D
_geom_hbond_atom_site_label_H
_geom_hbond_atom_site_label_A
_geom_hbond_distance_DH
_geom_hbond_distance_HA
_geom_hbond_distance_DA
_geom_hbond_angle_DHA
_geom_hbond_site_symmetry_A
O4 H4 O3 0.849(10) 1.749(13) 2.597(6) 177(8) 1_556
O1W H1W2 O1 0.856(10) 2.035(19) 2.874(7) 166(7) 2_645
